data_4025840
loop_
_publ_author_name
'Jason C. Kwan'
'Ranjala Ratnayake'
'Khalil A. Abboud'
'Valerie J. Paul'
'Hendrik Luesch'

_publ_section_title
;
 Grassypeptolides A-C, Cytotoxic Bis-thiazoline Containing Marine
 Cyclodepsipeptides
;
_journal_name_full 'Journal of Organic Chemistry'
_journal_page_first 8012
_journal_page_last 8023
_journal_paper_doi 10.1021/jo1013564
_journal_volume 75
_journal_year 2010
_chemical_formula_sum 'C56 H83 N9 O12 S2'
_chemical_formula_weight 1138.43
_chemical_name_systematic
; 
 ? 
;
_space_group_IT_number 19
_symmetry_cell_setting orthorhombic
_symmetry_space_group_name_Hall 'P 2ac 2ab'
_symmetry_space_group_name_H-M 'P 21 21 21'
_atom_sites_solution_hydrogens geom
_atom_sites_solution_primary direct
_atom_sites_solution_secondary difmap
_audit_creation_method SHELXL-97
_audit_update_record
;
2008-04-12 # Formatted by publCIF
;
_cell_angle_alpha 90.00
_cell_angle_beta 90.00
_cell_angle_gamma 90.00
_cell_formula_units_Z 4
_cell_length_a 16.0304(16)
_cell_length_b 16.9814(17)
_cell_length_c 22.096(2)
_cell_measurement_reflns_used 69
_cell_measurement_temperature 173(2)
_cell_measurement_theta_max 28.0
_cell_measurement_theta_min 2.0
_cell_volume 6014.9(10)
_computing_cell_refinement 'Bruker SMART v5.624 & SAINT 6.36a (Bruker 1998)'
_computing_data_collection 'Bruker SMART v5.624 (Bruker 1998)'
_computing_data_reduction 'Bruker SHELXTL v6.14 (Bruker 2000)'
_computing_molecular_graphics 'Bruker SHELXTL v6.14'
_computing_publication_material 'Bruker SHELXTL v6.14'
_computing_structure_refinement 'Bruker SHELXTL v6.14'
_computing_structure_solution 'Bruker SHELXTL v6.14'
_diffrn_ambient_temperature 173(2)
_diffrn_measured_fraction_theta_full 1.000
_diffrn_measured_fraction_theta_max 1.000
_diffrn_measurement_device_type 'SMART CCD area detector'
_diffrn_measurement_method '\w scans'
_diffrn_radiation_monochromator graphite
_diffrn_radiation_source 'fine-focus sealed tube'
_diffrn_radiation_type MoK\a
_diffrn_radiation_wavelength 0.71073
_diffrn_reflns_av_R_equivalents 0.1579
_diffrn_reflns_av_sigmaI/netI 0.2469
_diffrn_reflns_limit_h_max 18
_diffrn_reflns_limit_h_min -19
_diffrn_reflns_limit_k_max 20
_diffrn_reflns_limit_k_min -13
_diffrn_reflns_limit_l_max 26
_diffrn_reflns_limit_l_min -25
_diffrn_reflns_number 34170
_diffrn_reflns_theta_full 25.00
_diffrn_reflns_theta_max 25.00
_diffrn_reflns_theta_min 1.51
_diffrn_standards_decay_% 1
_diffrn_standards_number 0
_exptl_absorpt_coefficient_mu 0.155
_exptl_absorpt_correction_T_max 0.9969
_exptl_absorpt_correction_T_min 0.9668
_exptl_absorpt_correction_type integration
_exptl_absorpt_process_details 'based on measured indexed crystal faces, Bruker SHELXTL  v6.12 (Bruker 1998)'
_exptl_crystal_colour colorless
_exptl_crystal_density_diffrn 1.257
_exptl_crystal_density_method 'not measured'
_exptl_crystal_description needles
_exptl_crystal_F_000 2440
_exptl_crystal_size_max 0.22
_exptl_crystal_size_mid 0.04
_exptl_crystal_size_min 0.02
_refine_diff_density_max 0.309
_refine_diff_density_min -0.162
_refine_diff_density_rms 0.039
_refine_ls_abs_structure_details 'Flack H D (1983), Acta Cryst. A39, 876-881'
_refine_ls_abs_structure_Flack 0.16(10)
_refine_ls_extinction_method none
_refine_ls_goodness_of_fit_ref 0.802
_refine_ls_hydrogen_treatment mixed
_refine_ls_matrix_type full
_refine_ls_number_parameters 730
_refine_ls_number_reflns 10588
_refine_ls_number_restraints 0
_refine_ls_restrained_S_all 0.802
_refine_ls_R_factor_all 0.1972
_refine_ls_R_factor_gt 0.0571
_refine_ls_shift/su_max 0.008
_refine_ls_shift/su_mean 0.000
_refine_ls_structure_factor_coef Fsqd
_refine_ls_weighting_details 'calc w=1/[\s^2^(Fo^2^)+(0.0286P)^2^] where P=(Fo^2^+2Fc^2^)/3'
_refine_ls_weighting_scheme calc
_refine_ls_wR_factor_gt 0.0884
_refine_ls_wR_factor_ref 0.1156
_reflns_number_gt 3804
_reflns_number_total 10588
_reflns_threshold_expression I>2\s(I)
_cod_data_source_file jo1013564_si_002.cif
_cod_data_source_block kwan2
_cod_depositor_comments
;
The following automatic conversions were performed:

'_symmetry_cell_setting' value 'Orthorhombic' changed to
'orthorhombic' according to the built-in table from CIF Core
dictionary named 'cif_core.dic' version 2.4.1 from 2010-06-29.

Automatic conversion script
Id: cif_fix_values 1646 2011-03-28 12:23:43Z adriana 
;
_cod_database_code 4025840

loop_
_symmetry_equiv_pos_as_xyz
'x, y, z'
'-x+1/2, -y, z+1/2'
'-x, y+1/2, -z+1/2'
'x+1/2, -y+1/2, -z'

loop_
_atom_site_label
_atom_site_type_symbol
_atom_site_fract_x
_atom_site_fract_y
_atom_site_fract_z
_atom_site_U_iso_or_equiv
_atom_site_adp_type
_atom_site_occupancy
_atom_site_symmetry_multiplicity
_atom_site_calc_flag
_atom_site_refinement_flags
_atom_site_disorder_assembly
_atom_site_disorder_group
S1 S -0.22279(11) 0.12765(12) 0.06481(8) 0.0827(7) Uani 1 1 d . . .
S2 S -0.48259(9) 0.17518(10) 0.04546(7) 0.0538(5) Uani 1 1 d . . .
O1 O -0.0704(3) -0.2809(2) -0.1770(2) 0.0692(14) Uani 1 1 d . . .
O2 O -0.1015(4) -0.2666(4) -0.2759(2) 0.118(3) Uani 1 1 d . . .
O3 O 0.2154(3) -0.1325(3) -0.18352(19) 0.0761(15) Uani 1 1 d . . .
O4 O 0.1246(3) -0.1965(2) 0.00763(19) 0.0652(13) Uani 1 1 d . . .
O5 O 0.1495(3) 0.0220(3) -0.0442(2) 0.0893(16) Uani 1 1 d . . .
H5 H 0.1996 0.0235 -0.0330 0.134 Uiso 1 1 calc R . .
O6 O -0.0962(2) -0.0358(2) -0.03256(17) 0.0573(12) Uani 1 1 d . . .
O7 O -0.2585(2) 0.3337(2) 0.02145(17) 0.0546(11) Uani 1 1 d . . .
O8 O -0.3885(2) 0.0955(2) -0.08089(17) 0.0529(12) Uani 1 1 d . . .
O9 O -0.4151(3) -0.0382(3) -0.18483(18) 0.0674(14) Uani 1 1 d . . .
O10 O -0.1127(2) -0.1312(3) -0.16056(18) 0.0601(13) Uani 1 1 d . . .
N1 N 0.0825(4) -0.1765(4) -0.1805(3) 0.0714(19) Uani 1 1 d . . .
H1 H 0.039(4) -0.171(4) -0.167(3) 0.107 Uiso 1 1 d . . .
N2 N 0.0608(3) -0.1206(3) -0.0639(2) 0.0467(14) Uani 1 1 d . . .
H2 H 0.007(3) -0.101(3) -0.077(2) 0.070 Uiso 1 1 d . . .
N3 N -0.0246(3) -0.0758(3) 0.0507(2) 0.0441(13) Uani 1 1 d . . .
N4 N -0.0951(3) 0.1171(3) -0.0060(2) 0.0579(15) Uani 1 1 d . . .
N5 N -0.2850(3) 0.2250(3) -0.0357(2) 0.0422(14) Uani 1 1 d . . .
H5 H -0.327(3) 0.195(3) -0.050(2) 0.063 Uiso 1 1 d . . .
N6 N -0.4492(3) 0.2681(3) -0.0463(2) 0.0493(14) Uani 1 1 d . . .
N7 N -0.5267(3) 0.0748(3) -0.06570(19) 0.0419(13) Uani 1 1 d . . .
N8 N -0.3526(3) -0.0583(3) -0.0956(2) 0.0466(13) Uani 1 1 d . . .
N9 N -0.2499(3) -0.1542(3) -0.1836(2) 0.0493(14) Uani 1 1 d . . .
C1 C -0.0513(6) -0.2783(5) -0.2361(4) 0.094(3) Uani 1 1 d . . .
C2 C 0.0421(6) -0.2895(7) -0.2449(4) 0.135(4) Uani 1 1 d . . .
H2A H 0.0504 -0.3103 -0.2868 0.162 Uiso 1 1 calc R . .
C3 C 0.0845(5) -0.2084(5) -0.2423(3) 0.094(3) Uani 1 1 d . . .
H3A H 0.1446 -0.2172 -0.2524 0.113 Uiso 1 1 calc R . .
C4 C 0.0524(5) -0.1484(6) -0.2870(3) 0.138(4) Uani 1 1 d . . .
H4A H 0.0910 -0.1036 -0.2887 0.207 Uiso 1 1 calc R . .
H4B H -0.0028 -0.1300 -0.2743 0.207 Uiso 1 1 calc R . .
H4C H 0.0483 -0.1725 -0.3272 0.207 Uiso 1 1 calc R . .
C5 C 0.0821(6) -0.3485(6) -0.2017(6) 0.207(7) Uani 1 1 d . . .
H5A H 0.0618 -0.4016 -0.2110 0.311 Uiso 1 1 calc R . .
H5B H 0.0675 -0.3349 -0.1600 0.311 Uiso 1 1 calc R . .
H5C H 0.1429 -0.3470 -0.2065 0.311 Uiso 1 1 calc R . .
C6 C 0.1490(5) -0.1378(4) -0.1574(3) 0.0562(19) Uani 1 1 d . . .
C7 C 0.1377(4) -0.0999(4) -0.0955(3) 0.0524(18) Uani 1 1 d . . .
H7A H 0.1853 -0.1174 -0.0696 0.063 Uiso 1 1 calc R . .
C8 C 0.1448(4) -0.0105(4) -0.1029(3) 0.065(2) Uani 1 1 d . . .
H8A H 0.1979 0.0015 -0.1247 0.078 Uiso 1 1 calc R . .
C9 C 0.0732(4) 0.0271(4) -0.1371(3) 0.090(2) Uani 1 1 d . . .
H9A H 0.0850 0.0832 -0.1433 0.135 Uiso 1 1 calc R . .
H9B H 0.0216 0.0214 -0.1137 0.135 Uiso 1 1 calc R . .
H9C H 0.0667 0.0012 -0.1765 0.135 Uiso 1 1 calc R . .
C10 C 0.0636(4) -0.1610(4) -0.0113(3) 0.0463(17) Uani 1 1 d . . .
C11 C -0.0181(3) -0.1558(3) 0.0256(2) 0.0456(16) Uani 1 1 d . . .
H11A H -0.0658 -0.1639 -0.0028 0.055 Uiso 1 1 calc R . .
C12 C -0.0221(4) -0.2194(3) 0.0736(3) 0.0605(18) Uani 1 1 d . . .
H12A H 0.0263 -0.2129 0.1010 0.073 Uiso 1 1 calc R . .
H12B H -0.0163 -0.2712 0.0535 0.073 Uiso 1 1 calc R . .
C13 C -0.1014(4) -0.2204(4) 0.1118(3) 0.078(2) Uani 1 1 d . . .
H13A H -0.1086 -0.1659 0.1281 0.093 Uiso 1 1 calc R . .
C14 C -0.0938(5) -0.2745(5) 0.1662(3) 0.146(4) Uani 1 1 d . . .
H14A H -0.0454 -0.2590 0.1905 0.219 Uiso 1 1 calc R . .
H14B H -0.0868 -0.3289 0.1524 0.219 Uiso 1 1 calc R . .
H14C H -0.1445 -0.2705 0.1909 0.219 Uiso 1 1 calc R . .
C15 C -0.1783(4) -0.2382(4) 0.0746(3) 0.103(3) Uani 1 1 d . . .
H15A H -0.2277 -0.2372 0.1008 0.155 Uiso 1 1 calc R . .
H15B H -0.1728 -0.2905 0.0562 0.155 Uiso 1 1 calc R . .
H15C H -0.1844 -0.1985 0.0427 0.155 Uiso 1 1 calc R . .
C16 C 0.0243(3) -0.0549(3) 0.1044(2) 0.0555(17) Uani 1 1 d . . .
H16A H -0.0095 -0.0219 0.1313 0.083 Uiso 1 1 calc R . .
H16B H 0.0742 -0.0257 0.0920 0.083 Uiso 1 1 calc R . .
H16C H 0.0409 -0.1030 0.1257 0.083 Uiso 1 1 calc R . .
C17 C -0.0647(3) -0.0208(4) 0.0173(3) 0.0423(17) Uani 1 1 d . . .
C18 C -0.0746(3) 0.0625(4) 0.0428(3) 0.0514(17) Uani 1 1 d . . .
H18A H -0.0202 0.0790 0.0610 0.062 Uiso 1 1 calc R . .
C19 C -0.1421(4) 0.0645(4) 0.0929(2) 0.065(2) Uani 1 1 d . . .
H19A H -0.1186 0.0857 0.1310 0.078 Uiso 1 1 calc R . .
H19B H -0.1641 0.0110 0.1006 0.078 Uiso 1 1 calc R . .
C20 C -0.1639(3) 0.1487(3) 0.0003(2) 0.0400(16) Uani 1 1 d . . .
C21 C -0.1988(3) 0.2051(3) -0.0465(3) 0.0460(16) Uani 1 1 d . . .
H21A H -0.1652 0.2547 -0.0452 0.055 Uiso 1 1 calc R . .
C22 C -0.1900(4) 0.1692(4) -0.1094(3) 0.075(2) Uani 1 1 d . . .
H22A H -0.2106 0.2066 -0.1397 0.113 Uiso 1 1 calc R . .
H22B H -0.2226 0.1205 -0.1116 0.113 Uiso 1 1 calc R . .
H22C H -0.1311 0.1575 -0.1173 0.113 Uiso 1 1 calc R . .
C23 C -0.3076(4) 0.2895(4) -0.0035(3) 0.0447(17) Uani 1 1 d . . .
C24 C -0.4017(3) 0.3023(3) 0.0040(3) 0.0444(16) Uani 1 1 d . . .
H24A H -0.4123 0.3603 0.0044 0.053 Uiso 1 1 calc R . .
C25 C -0.4337(3) 0.2678(3) 0.0642(3) 0.0593(19) Uani 1 1 d . . .
H25A H -0.4745 0.3039 0.0832 0.071 Uiso 1 1 calc R . .
H25B H -0.3869 0.2594 0.0927 0.071 Uiso 1 1 calc R . .
C26 C -0.4881(3) 0.2060(4) -0.0300(2) 0.0463(17) Uani 1 1 d . . .
C27 C -0.5441(3) 0.1594(4) -0.0728(3) 0.0467(16) Uani 1 1 d . . .
H27A H -0.6029 0.1682 -0.0594 0.056 Uiso 1 1 calc R . .
C28 C -0.5380(3) 0.1877(4) -0.1389(2) 0.0526(17) Uani 1 1 d . . .
H28A H -0.5499 0.2448 -0.1408 0.063 Uiso 1 1 calc R . .
H28B H -0.4806 0.1791 -0.1540 0.063 Uiso 1 1 calc R . .
C29 C -0.5991(4) 0.1441(4) -0.1791(3) 0.0479(17) Uani 1 1 d . . .
C30 C -0.5709(4) 0.0879(4) -0.2195(3) 0.059(2) Uani 1 1 d . . .
H30A H -0.5127 0.0785 -0.2235 0.070 Uiso 1 1 calc R . .
C31 C -0.6278(5) 0.0446(4) -0.2544(3) 0.078(2) Uani 1 1 d . . .
H31A H -0.6081 0.0060 -0.2820 0.093 Uiso 1 1 calc R . .
C32 C -0.7106(5) 0.0579(5) -0.2488(3) 0.080(2) Uani 1 1 d . . .
H32A H -0.7490 0.0286 -0.2725 0.096 Uiso 1 1 calc R . .
C33 C -0.7392(4) 0.1140(5) -0.2087(3) 0.065(2) Uani 1 1 d . . .
H33A H -0.7975 0.1230 -0.2051 0.078 Uiso 1 1 calc R . .
C34 C -0.6843(4) 0.1573(4) -0.1739(3) 0.0499(17) Uani 1 1 d . . .
H34A H -0.7047 0.1958 -0.1464 0.060 Uiso 1 1 calc R . .
C35 C -0.5981(3) 0.0216(3) -0.0637(2) 0.0495(17) Uani 1 1 d . . .
H35A H -0.5886 -0.0188 -0.0328 0.074 Uiso 1 1 calc R . .
H35B H -0.6050 -0.0036 -0.1033 0.074 Uiso 1 1 calc R . .
H35C H -0.6485 0.0515 -0.0537 0.074 Uiso 1 1 calc R . .
C36 C -0.4467(4) 0.0503(4) -0.0724(3) 0.0451(17) Uani 1 1 d . . .
C37 C -0.4288(4) -0.0380(4) -0.0637(3) 0.0540(18) Uani 1 1 d . . .
H37A H -0.4767 -0.0706 -0.0784 0.065 Uiso 1 1 calc R . .
C38 C -0.4091(4) -0.0561(4) 0.0022(3) 0.073(2) Uani 1 1 d . . .
H38A H -0.4202 -0.0095 0.0279 0.088 Uiso 1 1 calc R . .
H38B H -0.4437 -0.1005 0.0168 0.088 Uiso 1 1 calc R . .
C39 C -0.3232(5) -0.0763(5) 0.0042(3) 0.116(3) Uani 1 1 d . . .
H39A H -0.3172 -0.1298 0.0216 0.140 Uiso 1 1 calc R . .
H39B H -0.2937 -0.0390 0.0313 0.140 Uiso 1 1 calc R . .
C40 C -0.2849(4) -0.0745(4) -0.0544(3) 0.068(2) Uani 1 1 d . . .
H40A H -0.2585 -0.1258 -0.0638 0.082 Uiso 1 1 calc R . .
H40B H -0.2419 -0.0327 -0.0565 0.082 Uiso 1 1 calc R . .
C41 C -0.3519(4) -0.0528(4) -0.1546(3) 0.0492(18) Uani 1 1 d . . .
C42 C -0.2687(4) -0.0689(4) -0.1876(3) 0.0544(18) Uani 1 1 d . . .
H42A H -0.2239 -0.0404 -0.1650 0.065 Uiso 1 1 calc R . .
C43 C -0.2679(4) -0.0377(4) -0.2531(3) 0.0639(19) Uani 1 1 d . . .
H43A H -0.3164 -0.0616 -0.2749 0.077 Uiso 1 1 calc R . .
C44 C -0.2795(4) 0.0517(4) -0.2532(3) 0.089(2) Uani 1 1 d . . .
H44A H -0.2648 0.0727 -0.2932 0.134 Uiso 1 1 calc R . .
H44B H -0.2432 0.0753 -0.2225 0.134 Uiso 1 1 calc R . .
H44C H -0.3378 0.0644 -0.2441 0.134 Uiso 1 1 calc R . .
C45 C -0.1879(4) -0.0618(4) -0.2866(3) 0.089(2) Uani 1 1 d . . .
H45A H -0.1882 -0.0390 -0.3273 0.134 Uiso 1 1 calc R . .
H45B H -0.1854 -0.1194 -0.2895 0.134 Uiso 1 1 calc R . .
H45C H -0.1392 -0.0426 -0.2642 0.134 Uiso 1 1 calc R . .
C46 C -0.3181(3) -0.2089(4) -0.1974(3) 0.073(2) Uani 1 1 d . . .
H46A H -0.2963 -0.2537 -0.2205 0.109 Uiso 1 1 calc R . .
H46B H -0.3608 -0.1817 -0.2214 0.109 Uiso 1 1 calc R . .
H46C H -0.3429 -0.2280 -0.1596 0.109 Uiso 1 1 calc R . .
C47 C -0.1699(4) -0.1762(4) -0.1693(3) 0.0556(18) Uani 1 1 d . . .
C48 C -0.1567(4) -0.2662(4) -0.1631(3) 0.0531(18) Uani 1 1 d . . .
H48A H -0.1941 -0.2957 -0.1914 0.064 Uiso 1 1 calc R . .
C49 C -0.1700(4) -0.2919(4) -0.0992(3) 0.0549(18) Uani 1 1 d . . .
H49A H -0.2246 -0.2720 -0.0849 0.066 Uiso 1 1 calc R . .
H49B H -0.1261 -0.2686 -0.0733 0.066 Uiso 1 1 calc R . .
C50 C -0.1680(4) -0.3807(4) -0.0926(2) 0.0510(18) Uani 1 1 d . . .
C51 C -0.0943(5) -0.4216(5) -0.1011(3) 0.083(2) Uani 1 1 d . . .
H51A H -0.0441 -0.3932 -0.1077 0.099 Uiso 1 1 calc R . .
C52 C -0.0922(5) -0.5021(5) -0.1002(3) 0.083(2) Uani 1 1 d . . .
H52A H -0.0406 -0.5286 -0.1058 0.100 Uiso 1 1 calc R . .
C53 C -0.1638(5) -0.5449(5) -0.0912(3) 0.075(2) Uani 1 1 d . . .
H53A H -0.1629 -0.6008 -0.0911 0.090 Uiso 1 1 calc R . .
C54 C -0.2364(4) -0.5041(5) -0.0825(3) 0.077(2) Uani 1 1 d . . .
H54A H -0.2867 -0.5323 -0.0757 0.093 Uiso 1 1 calc R . .
C55 C -0.2381(4) -0.4226(4) -0.0833(3) 0.064(2) Uani 1 1 d . . .
H55A H -0.2895 -0.3958 -0.0773 0.076 Uiso 1 1 calc R . .
O11 O 0.5339(4) -0.1083(4) -0.2906(3) 0.106(2) Uiso 0.85 1 d P A 1
O12 O 0.3987(3) -0.1385(3) -0.3523(2) 0.0968(18) Uiso 0.85 1 d P B 1
C56 C 0.3207(7) -0.1754(7) -0.3171(5) 0.125(4) Uiso 0.85 1 d P B 1
O11' O 0.473(3) -0.107(3) -0.292(2) 0.19(2) Uiso 0.15 1 d P C 2
O12' O 0.335(2) -0.139(2) -0.2805(15) 0.096(11) Uiso 0.15 1 d P D 2
C56' C 0.261(3) -0.156(3) -0.302(2) 0.084(16) Uiso 0.15 1 d P D 2

loop_
_atom_site_aniso_label
_atom_site_aniso_U_11
_atom_site_aniso_U_22
_atom_site_aniso_U_33
_atom_site_aniso_U_23
_atom_site_aniso_U_13
_atom_site_aniso_U_12
S1 0.0769(13) 0.1028(17) 0.0686(13) 0.0319(12) 0.0301(11) 0.0400(13)
S2 0.0564(10) 0.0515(12) 0.0536(10) -0.0033(9) -0.0004(9) -0.0050(9)
O1 0.066(3) 0.067(3) 0.076(3) -0.027(3) 0.031(3) 0.003(3)
O2 0.120(5) 0.161(6) 0.073(4) -0.061(4) 0.038(4) -0.068(5)
O3 0.062(3) 0.084(4) 0.082(3) -0.013(3) 0.031(3) 0.000(3)
O4 0.058(3) 0.055(3) 0.083(3) 0.010(3) 0.001(3) 0.011(3)
O5 0.088(3) 0.077(4) 0.103(4) -0.039(3) 0.005(3) -0.017(3)
O6 0.057(3) 0.061(3) 0.054(3) -0.005(2) -0.004(2) 0.005(2)
O7 0.055(3) 0.038(3) 0.071(3) -0.013(2) -0.004(2) -0.009(2)
O8 0.044(3) 0.042(3) 0.073(3) -0.009(2) 0.004(2) -0.001(2)
O9 0.067(3) 0.061(3) 0.074(3) -0.010(3) -0.018(3) 0.009(3)
O10 0.047(3) 0.057(3) 0.077(3) -0.017(3) 0.005(2) -0.010(3)
N1 0.057(5) 0.094(5) 0.063(4) -0.014(4) 0.029(4) -0.001(4)
N2 0.045(3) 0.051(4) 0.044(3) 0.001(3) 0.006(3) -0.002(3)
N3 0.038(3) 0.053(4) 0.042(3) 0.004(3) -0.003(3) 0.013(3)
N4 0.050(4) 0.054(4) 0.070(4) 0.020(3) 0.015(3) 0.013(3)
N5 0.042(4) 0.030(4) 0.055(3) 0.001(3) -0.012(3) -0.007(3)
N6 0.049(3) 0.037(3) 0.062(4) -0.004(3) -0.017(3) -0.001(3)
N7 0.033(3) 0.029(3) 0.063(3) -0.001(3) 0.001(3) -0.007(3)
N8 0.053(4) 0.043(4) 0.045(3) -0.011(3) -0.001(3) 0.003(3)
N9 0.042(3) 0.050(4) 0.056(3) -0.022(3) 0.007(3) -0.008(3)
C1 0.100(8) 0.078(6) 0.103(9) -0.061(7) 0.031(6) -0.050(6)
C2 0.103(9) 0.145(11) 0.158(10) -0.110(9) 0.064(7) -0.039(8)
C3 0.081(6) 0.128(8) 0.075(6) -0.053(6) 0.057(5) -0.027(6)
C4 0.158(9) 0.213(12) 0.044(5) 0.002(6) 0.000(5) -0.089(8)
C5 0.089(8) 0.130(11) 0.40(2) -0.069(12) 0.099(10) 0.029(7)
C6 0.058(5) 0.043(5) 0.068(5) 0.001(4) 0.006(5) 0.003(4)
C7 0.043(4) 0.050(5) 0.065(5) -0.003(4) 0.007(4) 0.004(3)
C8 0.070(5) 0.039(5) 0.086(6) -0.012(4) 0.015(4) -0.004(4)
C9 0.114(6) 0.056(6) 0.101(6) 0.016(5) 0.010(5) 0.022(5)
C10 0.062(5) 0.032(4) 0.045(4) -0.014(4) 0.003(4) -0.005(4)
C11 0.051(4) 0.032(4) 0.054(4) -0.006(3) 0.002(3) 0.000(3)
C12 0.065(5) 0.042(4) 0.074(5) 0.011(4) 0.000(4) -0.010(4)
C13 0.075(5) 0.077(6) 0.081(5) 0.016(5) 0.013(5) -0.018(5)
C14 0.135(8) 0.193(11) 0.109(7) 0.086(7) 0.009(6) -0.024(8)
C15 0.065(5) 0.134(8) 0.110(6) 0.046(6) 0.011(5) 0.006(5)
C16 0.049(4) 0.058(5) 0.059(4) 0.001(4) -0.015(4) 0.004(4)
C17 0.021(4) 0.057(5) 0.049(4) -0.005(4) 0.004(3) -0.002(3)
C18 0.044(4) 0.038(4) 0.072(5) -0.005(4) 0.009(4) 0.005(3)
C19 0.079(5) 0.062(5) 0.054(4) 0.007(4) 0.009(4) 0.024(4)
C20 0.034(4) 0.039(4) 0.047(4) -0.003(3) 0.000(3) 0.001(3)
C21 0.039(4) 0.046(4) 0.054(4) -0.003(4) 0.005(3) 0.004(3)
C22 0.080(5) 0.074(6) 0.071(5) 0.006(4) 0.011(4) 0.005(4)
C23 0.055(5) 0.040(5) 0.039(4) 0.003(4) -0.010(4) -0.006(4)
C24 0.050(4) 0.032(4) 0.051(4) 0.000(3) -0.002(4) -0.004(3)
C25 0.049(4) 0.066(5) 0.063(5) -0.024(4) -0.007(4) 0.003(4)
C26 0.044(4) 0.046(5) 0.049(4) -0.009(4) -0.010(3) 0.011(4)
C27 0.037(4) 0.050(5) 0.053(4) 0.002(4) -0.009(3) 0.003(3)
C28 0.054(4) 0.051(5) 0.053(4) -0.001(4) -0.012(3) 0.000(4)
C29 0.057(5) 0.046(5) 0.040(4) 0.008(3) 0.001(4) 0.003(4)
C30 0.057(5) 0.072(6) 0.047(4) -0.007(4) 0.010(4) -0.001(4)
C31 0.081(6) 0.074(6) 0.078(6) -0.014(5) 0.018(5) -0.017(6)
C32 0.091(7) 0.098(7) 0.052(5) 0.017(5) -0.013(5) -0.043(6)
C33 0.053(5) 0.090(7) 0.053(5) 0.034(4) -0.015(4) -0.004(5)
C34 0.048(4) 0.059(5) 0.042(4) 0.008(4) -0.002(4) 0.009(4)
C35 0.041(4) 0.052(5) 0.056(4) 0.003(3) 0.001(3) 0.004(4)
C36 0.047(4) 0.036(5) 0.052(4) -0.008(4) 0.009(4) -0.008(4)
C37 0.041(4) 0.040(5) 0.080(5) -0.012(4) 0.010(4) 0.001(3)
C38 0.072(5) 0.061(5) 0.086(6) 0.019(4) 0.000(5) 0.024(4)
C39 0.090(7) 0.192(10) 0.068(6) 0.016(6) 0.000(5) 0.031(7)
C40 0.058(5) 0.077(6) 0.070(5) -0.018(4) -0.002(5) 0.006(4)
C41 0.056(5) 0.028(4) 0.064(5) -0.013(4) 0.009(4) -0.009(4)
C42 0.060(5) 0.038(5) 0.066(5) -0.018(4) -0.002(4) -0.008(4)
C43 0.066(5) 0.071(6) 0.055(5) 0.010(4) 0.003(4) -0.020(4)
C44 0.111(6) 0.057(6) 0.100(6) 0.022(5) 0.018(5) -0.003(5)
C45 0.099(6) 0.112(7) 0.056(5) 0.013(5) 0.020(4) -0.029(5)
C46 0.037(4) 0.063(5) 0.119(6) -0.041(4) 0.012(4) -0.012(4)
C47 0.055(5) 0.053(6) 0.058(5) -0.012(4) 0.013(4) -0.002(4)
C48 0.042(4) 0.050(5) 0.068(5) -0.026(4) 0.024(4) 0.004(4)
C49 0.056(4) 0.051(5) 0.058(5) -0.021(4) -0.004(4) 0.012(4)
C50 0.048(5) 0.060(6) 0.044(4) -0.016(4) 0.004(4) 0.016(5)
C51 0.074(6) 0.051(6) 0.124(7) 0.009(5) -0.007(5) 0.003(5)
C52 0.061(6) 0.066(6) 0.123(7) 0.002(5) -0.004(5) 0.027(5)
C53 0.072(6) 0.072(6) 0.080(5) 0.010(5) -0.013(5) 0.006(6)
C54 0.053(5) 0.087(7) 0.091(6) 0.019(5) -0.009(4) 0.003(5)
C55 0.055(5) 0.058(6) 0.078(5) 0.004(4) 0.011(4) 0.005(5)

loop_
_atom_type_symbol
_atom_type_description
_atom_type_scat_dispersion_real
_atom_type_scat_dispersion_imag
_atom_type_scat_source
C C 0.0033 0.0016 'International Tables Vol C Tables 4.2.6.8 and 6.1.1.4'
H H 0.0000 0.0000 'International Tables Vol C Tables 4.2.6.8 and 6.1.1.4'
N N 0.0061 0.0033 'International Tables Vol C Tables 4.2.6.8 and 6.1.1.4'
O O 0.0106 0.0060 'International Tables Vol C Tables 4.2.6.8 and 6.1.1.4'
S S 0.1246 0.1234 'International Tables Vol C Tables 4.2.6.8 and 6.1.1.4'

loop_
_geom_angle_atom_site_label_1
_geom_angle_atom_site_label_2
_geom_angle_atom_site_label_3
_geom_angle
_geom_angle_site_symmetry_1
_geom_angle_site_symmetry_3
_geom_angle_publ_flag
C20 S1 C19 90.8(3) . . ?
C26 S2 C25 88.9(3) . . ?
C1 O1 C48 114.9(6) . . ?
C8 O5 H5 109.5 . . ?
C6 N1 C3 120.9(6) . . ?
C6 N1 H1 121(6) . . ?
C3 N1 H1 115(6) . . ?
C10 N2 C7 120.5(5) . . ?
C10 N2 H2 118(3) . . ?
C7 N2 H2 122(3) . . ?
C17 N3 C16 121.9(5) . . ?
C17 N3 C11 117.8(5) . . ?
C16 N3 C11 119.4(5) . . ?
C20 N4 C18 113.1(5) . . ?
C23 N5 C21 122.2(5) . . ?
C23 N5 H5 117(3) . . ?
C21 N5 H5 121(3) . . ?
C26 N6 C24 111.6(5) . . ?
C36 N7 C35 123.7(5) . . ?
C36 N7 C27 117.9(5) . . ?
C35 N7 C27 117.3(4) . . ?
C41 N8 C40 129.5(6) . . ?
C41 N8 C37 118.3(6) . . ?
C40 N8 C37 111.9(5) . . ?
C47 N9 C46 124.9(6) . . ?
C47 N9 C42 118.0(5) . . ?
C46 N9 C42 117.1(5) . . ?
O2 C1 O1 124.2(9) . . ?
O2 C1 C2 125.7(9) . . ?
O1 C1 C2 110.1(8) . . ?
C1 C2 C5 114.7(10) . . ?
C1 C2 C3 108.5(8) . . ?
C5 C2 C3 112.4(9) . . ?
C1 C2 H2A 107.0 . . ?
C5 C2 H2A 107.0 . . ?
C3 C2 H2A 107.0 . . ?
N1 C3 C4 110.7(7) . . ?
N1 C3 C2 110.8(7) . . ?
C4 C3 C2 115.5(8) . . ?
N1 C3 H3A 106.4 . . ?
C4 C3 H3A 106.4 . . ?
C2 C3 H3A 106.4 . . ?
C3 C4 H4A 109.5 . . ?
C3 C4 H4B 109.5 . . ?
H4A C4 H4B 109.5 . . ?
C3 C4 H4C 109.5 . . ?
H4A C4 H4C 109.5 . . ?
H4B C4 H4C 109.5 . . ?
C2 C5 H5A 109.5 . . ?
C2 C5 H5B 109.5 . . ?
H5A C5 H5B 109.5 . . ?
C2 C5 H5C 109.5 . . ?
H5A C5 H5C 109.5 . . ?
H5B C5 H5C 109.5 . . ?
O3 C6 N1 123.2(6) . . ?
O3 C6 C7 120.0(6) . . ?
N1 C6 C7 116.8(6) . . ?
N2 C7 C6 115.4(5) . . ?
N2 C7 C8 110.7(5) . . ?
C6 C7 C8 108.4(5) . . ?
N2 C7 H7A 107.4 . . ?
C6 C7 H7A 107.4 . . ?
C8 C7 H7A 107.4 . . ?
O5 C8 C9 109.5(6) . . ?
O5 C8 C7 107.1(6) . . ?
C9 C8 C7 114.5(6) . . ?
O5 C8 H8A 108.5 . . ?
C9 C8 H8A 108.5 . . ?
C7 C8 H8A 108.5 . . ?
C8 C9 H9A 109.5 . . ?
C8 C9 H9B 109.5 . . ?
H9A C9 H9B 109.5 . . ?
C8 C9 H9C 109.5 . . ?
H9A C9 H9C 109.5 . . ?
H9B C9 H9C 109.5 . . ?
O4 C10 N2 124.8(6) . . ?
O4 C10 C11 121.8(6) . . ?
N2 C10 C11 113.4(6) . . ?
N3 C11 C12 113.0(5) . . ?
N3 C11 C10 108.2(5) . . ?
C12 C11 C10 111.3(5) . . ?
N3 C11 H11A 108.0 . . ?
C12 C11 H11A 108.0 . . ?
C10 C11 H11A 108.0 . . ?
C11 C12 C13 115.5(5) . . ?
C11 C12 H12A 108.4 . . ?
C13 C12 H12A 108.4 . . ?
C11 C12 H12B 108.4 . . ?
C13 C12 H12B 108.4 . . ?
H12A C12 H12B 107.5 . . ?
C15 C13 C14 111.9(6) . . ?
C15 C13 C12 112.4(5) . . ?
C14 C13 C12 112.3(6) . . ?
C15 C13 H13A 106.6 . . ?
C14 C13 H13A 106.6 . . ?
C12 C13 H13A 106.6 . . ?
C13 C14 H14A 109.5 . . ?
C13 C14 H14B 109.5 . . ?
H14A C14 H14B 109.5 . . ?
C13 C14 H14C 109.5 . . ?
H14A C14 H14C 109.5 . . ?
H14B C14 H14C 109.5 . . ?
C13 C15 H15A 109.5 . . ?
C13 C15 H15B 109.5 . . ?
H15A C15 H15B 109.5 . . ?
C13 C15 H15C 109.5 . . ?
H15A C15 H15C 109.5 . . ?
H15B C15 H15C 109.5 . . ?
N3 C16 H16A 109.5 . . ?
N3 C16 H16B 109.5 . . ?
H16A C16 H16B 109.5 . . ?
N3 C16 H16C 109.5 . . ?
H16A C16 H16C 109.5 . . ?
H16B C16 H16C 109.5 . . ?
O6 C17 N3 122.4(6) . . ?
O6 C17 C18 118.4(6) . . ?
N3 C17 C18 119.2(5) . . ?
N4 C18 C17 109.8(5) . . ?
N4 C18 C19 110.9(5) . . ?
C17 C18 C19 110.8(5) . . ?
N4 C18 H18A 108.4 . . ?
C17 C18 H18A 108.4 . . ?
C19 C18 H18A 108.4 . . ?
C18 C19 S1 105.7(4) . . ?
C18 C19 H19A 110.6 . . ?
S1 C19 H19A 110.6 . . ?
C18 C19 H19B 110.6 . . ?
S1 C19 H19B 110.6 . . ?
H19A C19 H19B 108.7 . . ?
N4 C20 C21 121.7(5) . . ?
N4 C20 S1 119.1(5) . . ?
C21 C20 S1 119.1(4) . . ?
N5 C21 C20 112.8(5) . . ?
N5 C21 C22 109.5(5) . . ?
C20 C21 C22 109.6(5) . . ?
N5 C21 H21A 108.3 . . ?
C20 C21 H21A 108.3 . . ?
C22 C21 H21A 108.3 . . ?
C21 C22 H22A 109.5 . . ?
C21 C22 H22B 109.5 . . ?
H22A C22 H22B 109.5 . . ?
C21 C22 H22C 109.5 . . ?
H22A C22 H22C 109.5 . . ?
H22B C22 H22C 109.5 . . ?
O7 C23 N5 124.2(6) . . ?
O7 C23 C24 119.9(6) . . ?
N5 C23 C24 115.8(5) . . ?
N6 C24 C23 111.9(5) . . ?
N6 C24 C25 109.2(4) . . ?
C23 C24 C25 111.5(5) . . ?
N6 C24 H24A 108.0 . . ?
C23 C24 H24A 108.0 . . ?
C25 C24 H24A 108.0 . . ?
C24 C25 S2 106.1(4) . . ?
C24 C25 H25A 110.5 . . ?
S2 C25 H25A 110.5 . . ?
C24 C25 H25B 110.5 . . ?
S2 C25 H25B 110.5 . . ?
H25A C25 H25B 108.7 . . ?
N6 C26 C27 122.9(5) . . ?
N6 C26 S2 119.4(5) . . ?
C27 C26 S2 117.7(5) . . ?
N7 C27 C26 109.3(5) . . ?
N7 C27 C28 113.1(5) . . ?
C26 C27 C28 112.9(5) . . ?
N7 C27 H27A 107.1 . . ?
C26 C27 H27A 107.1 . . ?
C28 C27 H27A 107.1 . . ?
C29 C28 C27 111.3(5) . . ?
C29 C28 H28A 109.4 . . ?
C27 C28 H28A 109.4 . . ?
C29 C28 H28B 109.4 . . ?
C27 C28 H28B 109.4 . . ?
H28A C28 H28B 108.0 . . ?
C30 C29 C34 119.1(6) . . ?
C30 C29 C28 120.3(6) . . ?
C34 C29 C28 120.5(6) . . ?
C29 C30 C31 120.3(6) . . ?
C29 C30 H30A 119.8 . . ?
C31 C30 H30A 119.8 . . ?
C32 C31 C30 120.0(7) . . ?
C32 C31 H31A 120.0 . . ?
C30 C31 H31A 120.0 . . ?
C31 C32 C33 120.1(7) . . ?
C31 C32 H32A 120.0 . . ?
C33 C32 H32A 120.0 . . ?
C32 C33 C34 120.9(7) . . ?
C32 C33 H33A 119.6 . . ?
C34 C33 H33A 119.6 . . ?
C33 C34 C29 119.6(6) . . ?
C33 C34 H34A 120.2 . . ?
C29 C34 H34A 120.2 . . ?
N7 C35 H35A 109.5 . . ?
N7 C35 H35B 109.5 . . ?
H35A C35 H35B 109.5 . . ?
N7 C35 H35C 109.5 . . ?
H35A C35 H35C 109.5 . . ?
H35B C35 H35C 109.5 . . ?
O8 C36 N7 123.0(6) . . ?
O8 C36 C37 119.3(6) . . ?
N7 C36 C37 117.5(5) . . ?
N8 C37 C38 103.9(5) . . ?
N8 C37 C36 109.1(5) . . ?
C38 C37 C36 110.8(5) . . ?
N8 C37 H37A 110.9 . . ?
C38 C37 H37A 110.9 . . ?
C36 C37 H37A 110.9 . . ?
C39 C38 C37 106.3(5) . . ?
C39 C38 H38A 110.5 . . ?
C37 C38 H38A 110.5 . . ?
C39 C38 H38B 110.5 . . ?
C37 C38 H38B 110.5 . . ?
H38A C38 H38B 108.7 . . ?
C38 C39 C40 112.5(6) . . ?
C38 C39 H39A 109.1 . . ?
C40 C39 H39A 109.1 . . ?
C38 C39 H39B 109.1 . . ?
C40 C39 H39B 109.1 . . ?
H39A C39 H39B 107.8 . . ?
C39 C40 N8 104.6(5) . . ?
C39 C40 H40A 110.8 . . ?
N8 C40 H40A 110.8 . . ?
C39 C40 H40B 110.8 . . ?
N8 C40 H40B 110.8 . . ?
H40A C40 H40B 108.9 . . ?
O9 C41 N8 123.0(6) . . ?
O9 C41 C42 119.1(6) . . ?
N8 C41 C42 117.8(6) . . ?
N9 C42 C43 113.0(5) . . ?
N9 C42 C41 108.6(5) . . ?
C43 C42 C41 113.0(5) . . ?
N9 C42 H42A 107.3 . . ?
C43 C42 H42A 107.3 . . ?
C41 C42 H42A 107.3 . . ?
C44 C43 C45 111.4(5) . . ?
C44 C43 C42 110.0(6) . . ?
C45 C43 C42 111.6(5) . . ?
C44 C43 H43A 107.9 . . ?
C45 C43 H43A 107.9 . . ?
C42 C43 H43A 107.9 . . ?
C43 C44 H44A 109.5 . . ?
C43 C44 H44B 109.5 . . ?
H44A C44 H44B 109.5 . . ?
C43 C44 H44C 109.5 . . ?
H44A C44 H44C 109.5 . . ?
H44B C44 H44C 109.5 . . ?
C43 C45 H45A 109.5 . . ?
C43 C45 H45B 109.5 . . ?
H45A C45 H45B 109.5 . . ?
C43 C45 H45C 109.5 . . ?
H45A C45 H45C 109.5 . . ?
H45B C45 H45C 109.5 . . ?
N9 C46 H46A 109.5 . . ?
N9 C46 H46B 109.5 . . ?
H46A C46 H46B 109.5 . . ?
N9 C46 H46C 109.5 . . ?
H46A C46 H46C 109.5 . . ?
H46B C46 H46C 109.5 . . ?
O10 C47 N9 124.9(7) . . ?
O10 C47 C48 120.4(6) . . ?
N9 C47 C48 114.6(6) . . ?
O1 C48 C49 106.7(5) . . ?
O1 C48 C47 106.5(5) . . ?
C49 C48 C47 110.6(5) . . ?
O1 C48 H48A 111.0 . . ?
C49 C48 H48A 111.0 . . ?
C47 C48 H48A 111.0 . . ?
C48 C49 C50 112.3(5) . . ?
C48 C49 H49A 109.1 . . ?
C50 C49 H49A 109.1 . . ?
C48 C49 H49B 109.1 . . ?
C50 C49 H49B 109.1 . . ?
H49A C49 H49B 107.9 . . ?
C55 C50 C51 118.0(7) . . ?
C55 C50 C49 121.5(6) . . ?
C51 C50 C49 120.3(7) . . ?
C52 C51 C50 121.4(7) . . ?
C52 C51 H51A 119.3 . . ?
C50 C51 H51A 119.3 . . ?
C51 C52 C53 120.7(7) . . ?
C51 C52 H52A 119.6 . . ?
C53 C52 H52A 119.6 . . ?
C54 C53 C52 117.6(7) . . ?
C54 C53 H53A 121.2 . . ?
C52 C53 H53A 121.2 . . ?
C53 C54 C55 121.4(7) . . ?
C53 C54 H54A 119.3 . . ?
C55 C54 H54A 119.3 . . ?
C50 C55 C54 120.9(7) . . ?
C50 C55 H55A 119.6 . . ?
C54 C55 H55A 119.6 . . ?

loop_
_geom_bond_atom_site_label_1
_geom_bond_atom_site_label_2
_geom_bond_distance
_geom_bond_site_symmetry_2
_geom_bond_publ_flag
S1 C20 1.746(5) . ?
S1 C19 1.791(5) . ?
S2 C26 1.750(6) . ?
S2 C25 1.805(6) . ?
O1 C1 1.343(9) . ?
O1 C48 1.438(6) . ?
O2 C1 1.208(9) . ?
O3 C6 1.214(6) . ?
O4 C10 1.222(6) . ?
O5 C8 1.411(6) . ?
O5 H5 0.8400 . ?
O6 C17 1.239(6) . ?
O7 C23 1.219(6) . ?
O8 C36 1.222(6) . ?
O9 C41 1.240(6) . ?
O10 C47 1.209(7) . ?
N1 C6 1.352(7) . ?
N1 C3 1.470(8) . ?
N1 H1 0.77(6) . ?
N2 C10 1.350(7) . ?
N2 C7 1.460(6) . ?
N2 H2 0.97(5) . ?
N3 C17 1.353(6) . ?
N3 C16 1.465(6) . ?
N3 C11 1.471(6) . ?
N4 C20 1.235(6) . ?
N4 C18 1.459(7) . ?
N5 C23 1.355(7) . ?
N5 C21 1.443(6) . ?
N5 H5 0.90(5) . ?
N6 C26 1.276(6) . ?
N6 C24 1.467(6) . ?
N7 C36 1.356(6) . ?
N7 C35 1.459(6) . ?
N7 C27 1.470(6) . ?
N8 C41 1.307(6) . ?
N8 C40 1.444(6) . ?
N8 C37 1.452(6) . ?
N9 C47 1.373(7) . ?
N9 C46 1.467(6) . ?
N9 C42 1.483(7) . ?
C1 C2 1.522(11) . ?
C2 C5 1.524(13) . ?
C2 C3 1.537(11) . ?
C2 H2A 1.0000 . ?
C3 C4 1.510(10) . ?
C3 H3A 1.0000 . ?
C4 H4A 0.9800 . ?
C4 H4B 0.9800 . ?
C4 H4C 0.9800 . ?
C5 H5A 0.9800 . ?
C5 H5B 0.9800 . ?
C5 H5C 0.9800 . ?
C6 C7 1.523(8) . ?
C7 C8 1.530(7) . ?
C7 H7A 1.0000 . ?
C8 C9 1.516(7) . ?
C8 H8A 1.0000 . ?
C9 H9A 0.9800 . ?
C9 H9B 0.9800 . ?
C9 H9C 0.9800 . ?
C10 C11 1.544(7) . ?
C11 C12 1.515(7) . ?
C11 H11A 1.0000 . ?
C12 C13 1.526(7) . ?
C12 H12A 0.9900 . ?
C12 H12B 0.9900 . ?
C13 C15 1.514(8) . ?
C13 C14 1.518(9) . ?
C13 H13A 1.0000 . ?
C14 H14A 0.9800 . ?
C14 H14B 0.9800 . ?
C14 H14C 0.9800 . ?
C15 H15A 0.9800 . ?
C15 H15B 0.9800 . ?
C15 H15C 0.9800 . ?
C16 H16A 0.9800 . ?
C16 H16B 0.9800 . ?
C16 H16C 0.9800 . ?
C17 C18 1.530(7) . ?
C18 C19 1.547(7) . ?
C18 H18A 1.0000 . ?
C19 H19A 0.9900 . ?
C19 H19B 0.9900 . ?
C20 C21 1.516(7) . ?
C21 C22 1.524(7) . ?
C21 H21A 1.0000 . ?
C22 H22A 0.9800 . ?
C22 H22B 0.9800 . ?
C22 H22C 0.9800 . ?
C23 C24 1.533(7) . ?
C24 C25 1.543(7) . ?
C24 H24A 1.0000 . ?
C25 H25A 0.9900 . ?
C25 H25B 0.9900 . ?
C26 C27 1.525(7) . ?
C27 C28 1.542(7) . ?
C27 H27A 1.0000 . ?
C28 C29 1.514(7) . ?
C28 H28A 0.9900 . ?
C28 H28B 0.9900 . ?
C29 C30 1.382(7) . ?
C29 C34 1.389(7) . ?
C30 C31 1.403(8) . ?
C30 H30A 0.9500 . ?
C31 C32 1.352(8) . ?
C31 H31A 0.9500 . ?
C32 C33 1.380(9) . ?
C32 H32A 0.9500 . ?
C33 C34 1.382(7) . ?
C33 H33A 0.9500 . ?
C34 H34A 0.9500 . ?
C35 H35A 0.9800 . ?
C35 H35B 0.9800 . ?
C35 H35C 0.9800 . ?
C36 C37 1.538(8) . ?
C37 C38 1.522(7) . ?
C37 H37A 1.0000 . ?
C38 C39 1.420(7) . ?
C38 H38A 0.9900 . ?
C38 H38B 0.9900 . ?
C39 C40 1.433(8) . ?
C39 H39A 0.9900 . ?
C39 H39B 0.9900 . ?
C40 H40A 0.9900 . ?
C40 H40B 0.9900 . ?
C41 C42 1.544(7) . ?
C42 C43 1.540(7) . ?
C42 H42A 1.0000 . ?
C43 C44 1.530(8) . ?
C43 C45 1.536(7) . ?
C43 H43A 1.0000 . ?
C44 H44A 0.9800 . ?
C44 H44B 0.9800 . ?
C44 H44C 0.9800 . ?
C45 H45A 0.9800 . ?
C45 H45B 0.9800 . ?
C45 H45C 0.9800 . ?
C46 H46A 0.9800 . ?
C46 H46B 0.9800 . ?
C46 H46C 0.9800 . ?
C47 C48 1.549(8) . ?
C48 C49 1.493(7) . ?
C48 H48A 1.0000 . ?
C49 C50 1.515(8) . ?
C49 H49A 0.9900 . ?
C49 H49B 0.9900 . ?
C50 C55 1.346(8) . ?
C50 C51 1.383(8) . ?
C51 C52 1.367(8) . ?
C51 H51A 0.9500 . ?
C52 C53 1.372(8) . ?
C52 H52A 0.9500 . ?
C53 C54 1.369(8) . ?
C53 H53A 0.9500 . ?
C54 C55 1.385(8) . ?
C54 H54A 0.9500 . ?
C55 H55A 0.9500 . ?
O12 C56 1.601(11) . ?
O12' C56' 1.31(5) . ?

loop_
_geom_hbond_atom_site_label_D
_geom_hbond_atom_site_label_H
_geom_hbond_atom_site_label_A
_geom_hbond_distance_DH
_geom_hbond_distance_HA
_geom_hbond_distance_DA
_geom_hbond_angle_DHA
_geom_hbond_site_symmetry_A
O5 H5 O7 0.84 2.53 2.904(6) 108.3 4
N1 H1 O10 0.77(6) 2.52(6) 3.253(6) 159(7) .
N1 H1 O1 0.77(6) 2.58(7) 3.026(8) 119(7) .
N2 H2 O6 0.97(5) 2.22(5) 2.981(6) 135(4) .
N5 H5 O8 0.90(5) 2.07(5) 2.932(6) 159(5) .
